data_1100369
loop_
_publ_author_name
'Reetz, Manfred T.'
'H\"oger, Sigurd'
'Harms, Klaus'

_publ_section_title
;
 Proton-Transfer-Dependent Reversible Phase Changes in the
 4,4'-Bipyridinium Salt of Squaric Acid
;
_journal_coden_ASTM ACIEAY
_journal_issue 2
_journal_name_full
;
 Angewandte Chemie, International Edition in English
;
_journal_page_first 181
_journal_page_last 183
_journal_paper_doi 10.1002/anie.199401811
_journal_volume 33
_journal_year 1994
_chemical_formula_sum 'C14 H10 N2 O4'
_space_group_IT_number 2
_symmetry_cell_setting triclinic
_symmetry_Int_Tables_number 2
_symmetry_space_group_name_Hall '-P 1'
_symmetry_space_group_name_H-M 'P -1'
_cell_angle_alpha 70.17(3)
_cell_angle_beta 85.83(2)
_cell_angle_gamma 70.08(1)
_cell_formula_units_Z 4
_cell_length_a 9.619(1)
_cell_length_b 10.679(2)
_cell_length_c 12.726(4)
_cod_database_code 1100369

loop_
_symmetry_equiv_pos_site_id
_symmetry_equiv_pos_as_xyz
1 x,y,z
2 -x,-y,-z

loop_
_atom_site_label
_atom_site_type_symbol
_atom_site_fract_x
_atom_site_fract_y
_atom_site_fract_z
O1 O -0.4194(3) -0.4913(3) 0.3237(2)
O2 O -0.7125(3) -0.2659(3) 0.3821(2)
O3 O -0.5002(3) -0.1632(3) 0.4991(2)
O4 O -0.2116(3) -0.3836(2) 0.4347(2)
C1 C -0.4442(4) -0.3952(3) 0.3732(3)
C2 C -0.5779(4) -0.2968(4) 0.3981(3)
C3 C -0.4809(4) -0.2490(4) 0.4504(3)
C4 C -0.3501(4) -0.3514(4) 0.4203(3)
O5 O 0.3335(3) 0.2018(3) 0.8757(2)
O6 O 0.5497(3) 0.2975(3) 0.9908(2)
O7 O 0.8345(3) 0.0588(3) 0.9453(2)
O8 O 0.6206(3) -0.0300(3) 0.8173(2)
C5 C 0.4769(4) 0.1619(4) 0.8931(3)
C6 C 0.5690(4) 0.2043(4) 0.9440(3)
C7 C 0.7012(4) 0.0977(4) 0.9225(3)
C8 C 0.6035(4) 0.0556(4) 0.8667(3)
N1 N 0.2404(3) 0.0662(3) 0.7801(2)
N2 N -0.1185(3) -0.2477(3) 0.5346(2)
C9 C 0.3180(4) -0.0220(4) 0.7255(3)
C10 C 0.2500(4) -0.0836(4) 0.6756(3)
C11 C 0.0990(3) -0.0570(3) 0.6799(3)
C12 C 0.0199(4) 0.0360(4) 0.7361(3)
C13 C 0.0951(4) 0.0931(4) 0.7852(3)
C14 C 0.0210(4) -0.1226(3) 0.6297(3)
C15 C 0.1010(4) -0.2349(4) 0.5923(3)
C16 C 0.0290(4) -0.2955(4) 0.5458(3)
C17 C -0.2004(4) -0.1399(4) 0.5694(3)
C18 C -0.1331(4) -0.0762(4) 0.6164(3)
N3 N -1.2188(3) -0.6715(3) 0.0536(2)
N4 N -0.6549(3) -0.5193(3) 0.2575(2)
C19 C -1.2539(4) -0.5638(4) 0.0924(3)
C20 C -1.1466(4) -0.5313(4) 0.1321(3)
C21 C -0.9977(4) -0.6113(3) 0.1334(3)
C22 C -0.9649(4) -0.7243(4) 0.0919(3)
C23 C -1.0765(4) -0.7521(4) 0.0534(3)
C24 C -0.8800(4) -0.5790(3) 0.1765(3)
C25 C -0.9111(4) -0.4806(4) 0.2320(3)
C26 C -0.7982(4) -0.4536(4) 0.2703(3)
C27 C -0.6240(4) -0.6143(4) 0.2055(3)
C28 C -0.7313(4) -0.6474(4) 0.1648(3)
H1 H -0.5079(53) -0.5106(48) 0.3125(37)
H2 H 0.2990(47) 0.1336(44) 0.8426(35)
H3 H -0.1598(39) -0.3071(38) 0.5125(29)
H4 H 0.4276(35) -0.0351(31) 0.7178(25)
H5 H 0.3103(35) -0.1420(33) 0.6382(26)
H6 H -0.0864(41) 0.0512(37) 0.7386(29)
H7 H 0.0352(41) 0.1622(39) 0.8263(30)
H8 H 0.2041(33) -0.2681(30) 0.6025(24)
H9 H 0.0927(31) -0.3925(30) 0.5261(22)
H10 H -0.2935(36) -0.1222(32) 0.5650(25)
H11 H -0.1884(32) -0.0054(31) 0.6445(23)
H12 H -1.3064(45) -0.7044(41) 0.0324(33)
H13 H -1.3659(48) -0.5133(46) 0.0958(34)
H14 H -1.1689(31) -0.4544(30) 0.1604(23)
H15 H -0.8690(32) -0.7872(30) 0.0930(23)
H16 H -1.0592(31) -0.8308(30) 0.0290(23)
H17 H -1.0142(38) -0.4330(34) 0.2417(26)
H18 H -0.8145(38) -0.3883(36) 0.3060(28)
H19 H -0.5117(40) -0.6604(37) 0.1895(29)
H20 H -0.7020(41) -0.7274(39) 0.1327(30)

loop_
_atom_type_symbol
_atom_type_radius_bond
C 0.68
H 0.23
N 0.68
O 0.68
